data_7038588
loop_
_publ_author_name
'Graux, Lionel V.'
'Giorgi, Michel'
'Buono, G\'erard'
'Clavier, Herv\'e'

_publ_section_title
;
 [RuCl2(\h(6)-p-cymene)] complexes bearing phosphinous acid ligands:
 preparation, application in C-H bond functionalization and mechanistic
 investigations.
;
_journal_issue 15
_journal_name_full 'Dalton transactions (Cambridge, England : 2003)'
_journal_page_first 6491
_journal_page_last 6502
_journal_paper_doi 10.1039/c5dt04683a
_journal_volume 45
_journal_year 2016
_chemical_absolute_configuration ad
_chemical_compound_source 'synthesis as described'
_chemical_formula_moiety 'C22 H31 Cl2 O1 P1 Ru1'
_chemical_formula_sum 'C22 H31 Cl2 O P Ru'
_chemical_formula_weight 514.41
_chemical_name_systematic
;
 ?
;
_space_group_IT_number 19
_symmetry_cell_setting orthorhombic
_symmetry_Int_Tables_number 19
_symmetry_space_group_name_Hall 'P 2ac 2ab'
_symmetry_space_group_name_H-M 'P 21 21 21'
_atom_sites_solution_hydrogens geom
_atom_sites_solution_primary direct
_atom_sites_solution_secondary difmap
_audit_conform_dict_location ftp://ftp.iucr.org/pub/cif_core.dic
_audit_conform_dict_name cif_core.dic
_audit_conform_dict_version 2.4
_audit_creation_date 2013-03-07T11:15:20-00:00
_audit_creation_method 'WinGX routine CIF_UPDATE'
_audit_update_record
;
2015-10-29 deposited with the CCDC.
2016-02-22 downloaded from the CCDC.
;
_cell_angle_alpha 90.
_cell_angle_beta 90.
_cell_angle_gamma 90.
_cell_formula_units_Z 4
_cell_length_a 6.8441(1)
_cell_length_b 9.1456(2)
_cell_length_c 36.4541(9)
_cell_measurement_reflns_used 16623
_cell_measurement_temperature 293(2)
_cell_measurement_theta_max 27.47
_cell_measurement_theta_min 2.79
_cell_measurement_wavelength 0.71073
_cell_volume 2281.79(8)
_computing_molecular_graphics 'Ortep-3 for Windows (Farrugia, 1997)'
_computing_publication_material 'WinGX publication routines (Farrugia, 1999)'
_computing_structure_refinement 'SHELXL-97 (Sheldrick, 2008)'
_diffrn_ambient_temperature 293(2)
_diffrn_measured_fraction_theta_full 0.994
_diffrn_measured_fraction_theta_max 0.991
_diffrn_measurement_device_type KappaCCD
_diffrn_measurement_method 'Omega + Phi scan'
_diffrn_radiation_monochromator graphite
_diffrn_radiation_probe x-ray
_diffrn_radiation_type MoK\a
_diffrn_radiation_wavelength 0.71073
_diffrn_reflns_av_R_equivalents 0.0477
_diffrn_reflns_av_unetI/netI 0.0799
_diffrn_reflns_limit_h_max 8
_diffrn_reflns_limit_h_min -6
_diffrn_reflns_limit_k_max 9
_diffrn_reflns_limit_k_min -11
_diffrn_reflns_limit_l_max 46
_diffrn_reflns_limit_l_min -47
_diffrn_reflns_number 16623
_diffrn_reflns_reduction_process
;
 Scaled and merged with Sortav
 R.H. Blessing, (1987) Cryst. Rev. 1, 3-58
 R.H. Blessing, (1989) J. Appl. Cryst. 22, 396-397
;
_diffrn_reflns_theta_full 25
_diffrn_reflns_theta_max 27.47
_diffrn_reflns_theta_min 2.79
_diffrn_standards_number 0
_exptl_absorpt_coefficient_mu 1.001
_exptl_absorpt_correction_T_max 0.907
_exptl_absorpt_correction_T_min 0.905
_exptl_absorpt_correction_type multi-scan
_exptl_absorpt_process_details
;
 R.H. Blessing, Acta Cryst. (1995), A51, 33-38
;
_exptl_crystal_colour red
_exptl_crystal_density_diffrn 1.497
_exptl_crystal_density_method 'not measured'
_exptl_crystal_description prism
_exptl_crystal_F_000 1056
_exptl_crystal_size_max 0.2
_exptl_crystal_size_mid 0.1
_exptl_crystal_size_min 0.04
_refine_diff_density_max 0.329
_refine_diff_density_min -0.475
_refine_diff_density_rms 0.075
_refine_ls_abs_structure_details 'Flack H D (1983); 2027 Friedel pairs, Acta Cryst. A39, 876-881'
_refine_ls_abs_structure_Flack -0.04(3)
_refine_ls_extinction_method none
_refine_ls_goodness_of_fit_ref 0.886
_refine_ls_hydrogen_treatment constr
_refine_ls_matrix_type full
_refine_ls_number_parameters 248
_refine_ls_number_reflns 5013
_refine_ls_number_restraints 0
_refine_ls_restrained_S_all 0.886
_refine_ls_R_factor_all 0.0598
_refine_ls_R_factor_gt 0.0334
_refine_ls_shift/su_max 0.002
_refine_ls_shift/su_mean 0
_refine_ls_structure_factor_coef Fsqd
_refine_ls_weighting_details 'calc w=1/[\s^2^(Fo^2^)+(0.0180P)^2^+0.0000P] where P=(Fo^2^+2Fc^2^)/3'
_refine_ls_weighting_scheme calc
_refine_ls_wR_factor_gt 0.0545
_refine_ls_wR_factor_ref 0.0614
_reflns_number_gt 3876
_reflns_number_total 5013
_reflns_threshold_expression >2\s(I)
_cod_data_source_file c5dt04683a2.cif
_cod_data_source_block lgr149aabs
_cod_depositor_comments 'Adding full bibliography for 7038583--7038589.cif.'
_cod_original_formula_sum 'C22 H31 Cl2 O1 P1 Ru1'
_cod_database_code 7038588

loop_
_symmetry_equiv_pos_as_xyz
'x, y, z'
'-x+1/2, -y, z+1/2'
'x+1/2, -y+1/2, -z'
'-x, y+1/2, -z+1/2'

loop_
_atom_site_label
_atom_site_type_symbol
_atom_site_fract_x
_atom_site_fract_y
_atom_site_fract_z
_atom_site_U_iso_or_equiv
_atom_site_adp_type
_atom_site_occupancy
_atom_site_symmetry_multiplicity
_atom_site_calc_flag
_atom_site_refinement_flags
C1 C 0.7989(5) 0.5705(4) 0.82770(9) 0.0424(8) Uani 1 1 d .
H1 H 0.8724 0.5282 0.8091 0.051 Uiso 1 1 calc R
C2 C 0.6305(5) 0.6486(4) 0.81899(9) 0.0535(10) Uani 1 1 d .
C3 C 0.5253(5) 0.7186(4) 0.84782(10) 0.0543(10) Uani 1 1 d .
H3 H 0.4152 0.7744 0.8426 0.065 Uiso 1 1 calc R
C4 C 0.5887(5) 0.7029(3) 0.88397(10) 0.0482(9) Uani 1 1 d .
H4 H 0.5175 0.7474 0.9026 0.058 Uiso 1 1 calc R
C5 C 0.7567(5) 0.6221(3) 0.89322(9) 0.0419(9) Uani 1 1 d .
C6 C 0.8591(4) 0.5551(3) 0.86437(8) 0.0396(7) Uani 1 1 d .
H6 H 0.9692 0.4993 0.8696 0.048 Uiso 1 1 calc R
C7 C 0.5562(7) 0.6621(5) 0.78012(10) 0.0889(15) Uani 1 1 d .
H7A H 0.5945 0.5773 0.7663 0.133 Uiso 1 1 calc R
H7B H 0.6106 0.748 0.769 0.133 Uiso 1 1 calc R
H7C H 0.4163 0.6694 0.7803 0.133 Uiso 1 1 calc R
C8 C 0.8415(6) 0.6138(4) 0.93166(9) 0.0578(10) Uani 1 1 d .
H8 H 0.9084 0.5197 0.9342 0.069 Uiso 1 1 calc R
C9 C 0.6892(8) 0.6246(6) 0.96160(10) 0.115(2) Uani 1 1 d .
H9A H 0.608 0.7084 0.9573 0.173 Uiso 1 1 calc R
H9B H 0.7528 0.6344 0.9849 0.173 Uiso 1 1 calc R
H9C H 0.6103 0.5379 0.9616 0.173 Uiso 1 1 calc R
C10 C 0.9905(6) 0.7333(5) 0.93622(11) 0.0823(14) Uani 1 1 d .
H10A H 0.9269 0.8267 0.9349 0.123 Uiso 1 1 calc R
H10B H 1.0863 0.7261 0.9171 0.123 Uiso 1 1 calc R
H10C H 1.0534 0.7233 0.9596 0.123 Uiso 1 1 calc R
C11 C 0.7149(5) 0.1785(3) 0.91271(8) 0.0422(8) Uani 1 1 d .
C12 C 0.5792(7) 0.1158(4) 0.93585(10) 0.0660(11) Uani 1 1 d .
H12 H 0.453 0.0979 0.9276 0.079 Uiso 1 1 calc R
C13 C 0.6311(9) 0.0796(5) 0.97140(12) 0.0913(16) Uani 1 1 d .
H13 H 0.5392 0.0375 0.987 0.11 Uiso 1 1 calc R
C14 C 0.8132(10) 0.1048(6) 0.98355(12) 0.0960(18) Uani 1 1 d .
H14 H 0.8466 0.0799 1.0075 0.115 Uiso 1 1 calc R
C15 C 0.9509(8) 0.1671(4) 0.96096(11) 0.0750(13) Uani 1 1 d .
H15 H 1.0767 0.1841 0.9696 0.09 Uiso 1 1 calc R
C16 C 0.9020(6) 0.2045(4) 0.92534(9) 0.0540(10) Uani 1 1 d .
H16 H 0.9946 0.2468 0.91 0.065 Uiso 1 1 calc R
C17 C 0.8375(5) 0.1651(3) 0.83738(8) 0.0369(7) Uani 1 1 d .
H17 H 0.9544 0.2247 0.8416 0.044 Uiso 1 1 calc R
C18 C 0.8921(5) 0.0056(3) 0.84521(8) 0.0492(8) Uani 1 1 d .
H18A H 0.9403 -0.0021 0.8702 0.059 Uiso 1 1 calc R
H18B H 0.7758 -0.0545 0.8433 0.059 Uiso 1 1 calc R
C19 C 1.0466(6) -0.0531(3) 0.81906(9) 0.0580(9) Uani 1 1 d .
H19A H 1.0658 -0.1566 0.8237 0.07 Uiso 1 1 calc R
H19B H 1.1695 -0.0036 0.8237 0.07 Uiso 1 1 calc R
C20 C 0.9895(5) -0.0316(3) 0.77919(9) 0.0596(10) Uani 1 1 d .
H20A H 1.0962 -0.0624 0.7635 0.071 Uiso 1 1 calc R
H20B H 0.8767 -0.0918 0.7736 0.071 Uiso 1 1 calc R
C21 C 0.9417(6) 0.1265(4) 0.77158(9) 0.0556(9) Uani 1 1 d .
H21A H 0.9002 0.1367 0.7463 0.067 Uiso 1 1 calc R
H21B H 1.0582 0.1854 0.775 0.067 Uiso 1 1 calc R
C22 C 0.7809(5) 0.1823(4) 0.79682(8) 0.0475(9) Uani 1 1 d .
H22A H 0.6615 0.1283 0.7921 0.057 Uiso 1 1 calc R
H22B H 0.7561 0.2846 0.7916 0.057 Uiso 1 1 calc R
O1 O 0.4652(3) 0.1285(2) 0.85834(7) 0.0519(6) Uani 1 1 d .
H1A H 0.3754 0.1759 0.8494 0.078 Uiso 1 1 calc R
P1 P 0.64502(12) 0.23503(8) 0.86704(2) 0.0348(2) Uani 1 1 d .
Cl1 Cl 0.32780(13) 0.42312(10) 0.90820(2) 0.0537(2) Uani 1 1 d .
Cl2 Cl 0.30896(13) 0.39152(11) 0.81835(2) 0.0568(3) Uani 1 1 d .
Ru1 Ru 0.55770(3) 0.48047(2) 0.860739(6) 0.03288(8) Uani 1 1 d .

loop_
_atom_site_aniso_label
_atom_site_aniso_U_11
_atom_site_aniso_U_22
_atom_site_aniso_U_33
_atom_site_aniso_U_23
_atom_site_aniso_U_13
_atom_site_aniso_U_12
C1 0.0353(19) 0.052(2) 0.0397(18) -0.0009(16) 0.0073(16) -0.0117(16)
C2 0.048(2) 0.064(2) 0.048(2) 0.0200(18) -0.0050(19) -0.021(2)
C3 0.041(2) 0.0367(19) 0.085(3) 0.0183(18) -0.009(2) 0.0058(17)
C4 0.042(2) 0.0359(18) 0.067(2) -0.0097(17) 0.005(2) 0.0032(18)
C5 0.045(2) 0.0334(19) 0.047(2) -0.0006(16) -0.0010(18) -0.0046(17)
C6 0.0283(15) 0.0353(17) 0.055(2) -0.0030(17) -0.0025(17) -0.0078(13)
C7 0.081(3) 0.130(4) 0.056(2) 0.041(2) -0.022(3) -0.037(3)
C8 0.072(3) 0.057(2) 0.044(2) -0.0048(17) -0.015(2) -0.003(2)
C9 0.110(4) 0.191(6) 0.044(2) -0.008(3) 0.007(3) -0.039(4)
C10 0.085(4) 0.087(3) 0.075(3) -0.020(2) -0.026(2) -0.018(3)
C11 0.052(2) 0.0347(18) 0.0397(19) 0.0020(15) 0.0105(18) 0.0006(17)
C12 0.077(3) 0.061(2) 0.059(2) 0.0145(19) 0.021(2) 0.009(2)
C13 0.128(5) 0.090(3) 0.057(3) 0.028(2) 0.028(3) 0.027(4)
C14 0.154(5) 0.094(4) 0.040(2) 0.009(2) 0.003(3) 0.060(4)
C15 0.102(4) 0.069(3) 0.054(2) -0.011(2) -0.024(3) 0.019(3)
C16 0.068(3) 0.047(2) 0.047(2) -0.0028(17) -0.013(2) 0.000(2)
C17 0.0363(18) 0.0338(18) 0.0407(18) -0.0009(14) -0.0039(16) -0.0017(15)
C18 0.055(2) 0.0392(19) 0.0537(18) 0.0018(16) 0.0037(16) 0.0025(18)
C19 0.063(2) 0.0363(19) 0.075(2) -0.0095(17) -0.001(2) 0.003(2)
C20 0.060(2) 0.054(2) 0.065(2) -0.0197(19) 0.0119(18) -0.004(2)
C21 0.064(2) 0.056(2) 0.0464(19) -0.0079(16) 0.006(2) 0.009(2)
C22 0.055(2) 0.047(2) 0.0402(19) -0.0059(16) 0.0030(18) 0.0079(18)
O1 0.0407(13) 0.0478(12) 0.0671(15) -0.0028(12) -0.0009(14) -0.0125(11)
P1 0.0321(4) 0.0352(4) 0.0370(5) -0.0002(4) -0.0002(4) -0.0061(4)
Cl1 0.0391(5) 0.0661(6) 0.0559(5) 0.0045(5) 0.0169(4) -0.0001(5)
Cl2 0.0422(5) 0.0694(6) 0.0588(5) 0.0021(5) -0.0179(4) -0.0116(5)
Ru1 0.02483(12) 0.03802(14) 0.03579(12) 0.00127(12) 0.00026(11) -0.00119(11)

loop_
_atom_type_symbol
_atom_type_description
_atom_type_scat_dispersion_real
_atom_type_scat_dispersion_imag
_atom_type_scat_source
C C 0.0033 0.0016 'International Tables Vol C Tables 4.2.6.8 and 6.1.1.4'
H H 0 0 'International Tables Vol C Tables 4.2.6.8 and 6.1.1.4'
O O 0.0106 0.006 'International Tables Vol C Tables 4.2.6.8 and 6.1.1.4'
P P 0.1023 0.0942 'International Tables Vol C Tables 4.2.6.8 and 6.1.1.4'
Cl Cl 0.1484 0.1585 'International Tables Vol C Tables 4.2.6.8 and 6.1.1.4'
Ru Ru -1.2594 0.8363 'International Tables Vol C Tables 4.2.6.8 and 6.1.1.4'

loop_
_geom_angle_atom_site_label_1
_geom_angle_atom_site_label_2
_geom_angle_atom_site_label_3
_geom_angle
C2 C1 C6 120.7(3)
C2 C1 Ru1 72.29(19)
C6 C1 Ru1 70.26(17)
C2 C1 H1 119.6
C6 C1 H1 119.6
Ru1 C1 H1 130.5
C1 C2 C3 118.7(3)
C1 C2 C7 122.3(4)
C3 C2 C7 119.0(4)
C1 C2 Ru1 71.00(18)
C3 C2 Ru1 72.09(18)
C7 C2 Ru1 128.6(2)
C4 C3 C2 119.6(3)
C4 C3 Ru1 70.76(18)
C2 C3 Ru1 70.62(19)
C4 C3 H3 120.2
C2 C3 H3 120.2
Ru1 C3 H3 131.1
C3 C4 C5 122.3(3)
C3 C4 Ru1 72.74(19)
C5 C4 Ru1 71.78(18)
C3 C4 H4 118.8
C5 C4 H4 118.8
Ru1 C4 H4 129.2
C6 C5 C4 117.2(3)
C6 C5 C8 118.6(3)
C4 C5 C8 124.0(3)
C6 C5 Ru1 69.67(17)
C4 C5 Ru1 71.20(18)
C8 C5 Ru1 134.2(2)
C1 C6 C5 121.5(3)
C1 C6 Ru1 72.30(18)
C5 C6 Ru1 73.10(18)
C1 C6 H6 119.3
C5 C6 H6 119.3
Ru1 C6 H6 127.5
C2 C7 H7A 109.5
C2 C7 H7B 109.5
H7A C7 H7B 109.5
C2 C7 H7C 109.5
H7A C7 H7C 109.5
H7B C7 H7C 109.5
C10 C8 C9 109.9(3)
C10 C8 C5 109.0(3)
C9 C8 C5 113.5(3)
C10 C8 H8 108.1
C9 C8 H8 108.1
C5 C8 H8 108.1
C8 C9 H9A 109.5
C8 C9 H9B 109.5
H9A C9 H9B 109.5
C8 C9 H9C 109.5
H9A C9 H9C 109.5
H9B C9 H9C 109.5
C8 C10 H10A 109.5
C8 C10 H10B 109.5
H10A C10 H10B 109.5
C8 C10 H10C 109.5
H10A C10 H10C 109.5
H10B C10 H10C 109.5
C16 C11 C12 119.5(3)
C16 C11 P1 120.2(3)
C12 C11 P1 120.3(3)
C11 C12 C13 120.0(5)
C11 C12 H12 120
C13 C12 H12 120
C14 C13 C12 120.4(5)
C14 C13 H13 119.8
C12 C13 H13 119.8
C13 C14 C15 120.7(4)
C13 C14 H14 119.7
C15 C14 H14 119.7
C14 C15 C16 119.9(5)
C14 C15 H15 120
C16 C15 H15 120
C15 C16 C11 119.6(4)
C15 C16 H16 120.2
C11 C16 H16 120.2
C18 C17 C22 109.7(2)
C18 C17 P1 113.6(2)
C22 C17 P1 110.7(2)
C18 C17 H17 107.5
C22 C17 H17 107.5
P1 C17 H17 107.5
C19 C18 C17 112.9(3)
C19 C18 H18A 109
C17 C18 H18A 109
C19 C18 H18B 109
C17 C18 H18B 109
H18A C18 H18B 107.8
C18 C19 C20 112.0(3)
C18 C19 H19A 109.2
C20 C19 H19A 109.2
C18 C19 H19B 109.2
C20 C19 H19B 109.2
H19A C19 H19B 107.9
C21 C20 C19 110.9(3)
C21 C20 H20A 109.5
C19 C20 H20A 109.5
C21 C20 H20B 109.5
C19 C20 H20B 109.5
H20A C20 H20B 108
C20 C21 C22 111.5(3)
C20 C21 H21A 109.3
C22 C21 H21A 109.3
C20 C21 H21B 109.3
C22 C21 H21B 109.3
H21A C21 H21B 108
C21 C22 C17 111.4(3)
C21 C22 H22A 109.3
C17 C22 H22A 109.3
C21 C22 H22B 109.3
C17 C22 H22B 109.3
H22A C22 H22B 108
P1 O1 H1A 109.5
O1 P1 C11 102.22(14)
O1 P1 C17 103.00(13)
C11 P1 C17 104.78(14)
O1 P1 Ru1 111.65(9)
C11 P1 Ru1 115.67(10)
C17 P1 Ru1 117.69(10)
C6 Ru1 C1 37.44(11)
C6 Ru1 C4 66.28(12)
C1 Ru1 C4 78.09(13)
C6 Ru1 C2 67.17(12)
C1 Ru1 C2 36.70(12)
C4 Ru1 C2 66.69(14)
C6 Ru1 C5 37.23(11)
C1 Ru1 C5 67.29(12)
C4 Ru1 C5 37.01(12)
C2 Ru1 C5 79.87(12)
C6 Ru1 C3 78.56(12)
C1 Ru1 C3 66.15(13)
C4 Ru1 C3 36.50(12)
C2 Ru1 C3 37.29(13)
C5 Ru1 C3 66.78(12)
C6 Ru1 P1 93.03(8)
C1 Ru1 P1 102.79(9)
C4 Ru1 P1 145.24(10)
C2 Ru1 P1 132.53(11)
C5 Ru1 P1 110.57(9)
C3 Ru1 P1 168.92(10)
C6 Ru1 Cl1 130.30(8)
C1 Ru1 Cl1 165.54(9)
C4 Ru1 Cl1 89.31(10)
C2 Ru1 Cl1 142.54(11)
C5 Ru1 Cl1 98.36(9)
C3 Ru1 Cl1 107.44(10)
P1 Ru1 Cl1 83.49(3)
C6 Ru1 Cl2 143.57(8)
C1 Ru1 Cl2 107.54(9)
C4 Ru1 Cl2 128.01(10)
C2 Ru1 Cl2 87.32(9)
C5 Ru1 Cl2 163.78(9)
C3 Ru1 Cl2 97.01(10)
P1 Ru1 Cl2 85.43(3)
Cl1 Ru1 Cl2 85.76(3)

loop_
_geom_bond_atom_site_label_1
_geom_bond_atom_site_label_2
_geom_bond_distance
C1 C2 1.393(5)
C1 C6 1.406(4)
C1 Ru1 2.204(3)
C1 H1 0.93
C2 C3 1.426(5)
C2 C7 1.510(4)
C2 Ru1 2.220(3)
C3 C4 1.395(5)
C3 Ru1 2.239(3)
C3 H3 0.93
C4 C5 1.408(5)
C4 Ru1 2.214(3)
C4 H4 0.93
C5 C6 1.405(4)
C5 C8 1.519(4)
C5 Ru1 2.221(3)
C6 Ru1 2.177(3)
C6 H6 0.93
C7 H7A 0.96
C7 H7B 0.96
C7 H7C 0.96
C8 C10 1.504(5)
C8 C9 1.512(6)
C8 H8 0.98
C9 H9A 0.96
C9 H9B 0.96
C9 H9C 0.96
C10 H10A 0.96
C10 H10B 0.96
C10 H10C 0.96
C11 C16 1.382(5)
C11 C12 1.379(5)
C11 P1 1.808(3)
C12 C13 1.384(5)
C12 H12 0.93
C13 C14 1.343(7)
C13 H13 0.93
C14 C15 1.375(6)
C14 H14 0.93
C15 C16 1.384(5)
C15 H15 0.93
C16 H16 0.93
C17 C18 1.533(4)
C17 C22 1.537(4)
C17 P1 1.820(3)
C17 H17 0.98
C18 C19 1.522(4)
C18 H18A 0.97
C18 H18B 0.97
C19 C20 1.518(4)
C19 H19A 0.97
C19 H19B 0.97
C20 C21 1.508(4)
C20 H20A 0.97
C20 H20B 0.97
C21 C22 1.523(4)
C21 H21A 0.97
C21 H21B 0.97
C22 H22A 0.97
C22 H22B 0.97
O1 P1 1.601(2)
O1 H1A 0.82
P1 Ru1 2.3342(8)
Cl1 Ru1 2.3966(8)
Cl2 Ru1 2.4389(9)
